data_2011203
loop_
_publ_author_name
'Tong, Ming-Liang'
'Zheng, Shao-Liang'
'Chen, Xiao-Ming'

_publ_section_title
;
 Bis(\m-hexamethylenetetramine)bis(aquadibromocadmium)diaquadibromocadmium
 dihydrate
;
_journal_issue 8
_journal_name_full 'Acta Crystallographica Section C'
_journal_page_first 960
_journal_page_last 962
_journal_paper_doi 10.1107/S0108270100007435
_journal_volume 56
_journal_year 2000
_chemical_formula_iupac '[Cd3 Br6 (C6 H12 N4 )2 (H2 O)4 ] , 2H2 O'
_chemical_formula_moiety 'C12 H32 Br6 Cd3 N8 O4,2(H2 O)'
_chemical_formula_structural
;
3Cd, 6Br, 2(C6H12N4), 2(H2O)
;
_chemical_formula_sum 'C12 H36 Br6 Cd3 N8 O6'
_chemical_formula_weight 1205.15
_chemical_name_systematic
;
bis(\m~2~-hexamethylenetetramine)bis(aquadi(\m~2~-bromo)-
cadmium)diaquadibromocadmium dihydrate
;
_space_group_IT_number 2
_symmetry_cell_setting triclinic
_symmetry_space_group_name_Hall '-P 1'
_symmetry_space_group_name_H-M 'P -1'
_audit_creation_method SHELXL-97
_cell_angle_alpha 76.60(3)
_cell_angle_beta 89.17(3)
_cell_angle_gamma 82.60(3)
_cell_formula_units_Z 1
_cell_length_a 7.577(2)
_cell_length_b 8.030(2)
_cell_length_c 13.464(3)
_cell_measurement_reflns_used 25
_cell_measurement_temperature 293(2)
_cell_measurement_theta_max 15
_cell_measurement_theta_min 7.5
_cell_volume 790.2(4)
_computing_cell_refinement 'R3M Software'
_computing_data_collection 'R3M Software (Siemens, 1990)'
_computing_data_reduction 'R3M Software'
_computing_molecular_graphics 'SHELXTL (Sheldrick, 1998)'
_computing_publication_material SHELXL97
_computing_structure_refinement 'SHELXL97 (Sheldrick, 1997)'
_computing_structure_solution 'SHELXS97 (Sheldrick, 1997)'
_diffrn_ambient_temperature 293(2)
_diffrn_measured_fraction_theta_full .993
_diffrn_measured_fraction_theta_max .993
_diffrn_measurement_device_type 'Siemens R3m'
_diffrn_measurement_method '\w scan'
_diffrn_radiation_monochromator graphite
_diffrn_radiation_source 'fine-focus sealed tube'
_diffrn_radiation_type MoK\a
_diffrn_radiation_wavelength .71073
_diffrn_reflns_av_R_equivalents .0000
_diffrn_reflns_av_sigmaI/netI .0506
_diffrn_reflns_limit_h_max 9
_diffrn_reflns_limit_h_min 0
_diffrn_reflns_limit_k_max 10
_diffrn_reflns_limit_k_min -10
_diffrn_reflns_limit_l_max 17
_diffrn_reflns_limit_l_min -17
_diffrn_reflns_number 3630
_diffrn_reflns_theta_full 27.57
_diffrn_reflns_theta_max 27.57
_diffrn_reflns_theta_min 1.55
_diffrn_standards_decay_% none
_diffrn_standards_interval_count 150
_diffrn_standards_number 2
_exptl_absorpt_coefficient_mu 9.625
_exptl_absorpt_correction_T_max .214
_exptl_absorpt_correction_T_min .112
_exptl_absorpt_correction_type psi-scan
_exptl_absorpt_process_details
;
semi-empirical absorption based on psi-scan (North et al., 1968)
;
_exptl_crystal_colour colorless
_exptl_crystal_density_diffrn 2.533
_exptl_crystal_density_method 'not measured'
_exptl_crystal_description block
_exptl_crystal_F_000 566
_exptl_crystal_size_max .3
_exptl_crystal_size_mid .2
_exptl_crystal_size_min .16
_refine_diff_density_max 1.000
_refine_diff_density_min -.928
_refine_ls_extinction_coef .0046(5)
_refine_ls_extinction_method 'SHELXL97 (Sheldrick, 1997)'
_refine_ls_goodness_of_fit_ref 1.025
_refine_ls_hydrogen_treatment mixed
_refine_ls_matrix_type full
_refine_ls_number_parameters 161
_refine_ls_number_reflns 3630
_refine_ls_number_restraints 0
_refine_ls_restrained_S_all 1.025
_refine_ls_R_factor_all .0703
_refine_ls_R_factor_gt .0433
_refine_ls_shift/su_max .002
_refine_ls_shift/su_mean .000
_refine_ls_structure_factor_coef Fsqd
_refine_ls_weighting_details 'w = 1/[\s^2^(Fo^2^)+(0.0557P)^2^+0.0981P] where P=(Fo^2^+2Fc^2^)/3'
_refine_ls_weighting_scheme calc
_refine_ls_wR_factor_ref .1037
_reflns_number_gt 2716
_reflns_number_total 3630
_reflns_threshold_expression I>2\s(I)
_cod_data_source_file de1139.cif
_cod_data_source_block I
_cod_depositor_comments
;
The following automatic conversions were performed:

'_refine_ls_weighting_scheme' value 'calc w =
1/[\s^2^(Fo^2^)+(0.0557P)^2^+0.0981P] where P=(Fo^2^+2Fc^2^)/3' was
changed to 'calc'. New tag '_refine_ls_weighting_details' was
created. The value of the new tag was set to 'w =
1/[\s^2^(Fo^2^)+(0.0557P)^2^+0.0981P] where P=(Fo^2^+2Fc^2^)/3'.

Automatic conversion script
Id: cif_fix_values 3143 2015-03-26 13:38:13Z robertas 
;
_cod_original_cell_volume 790.2(3)
_cod_original_sg_symbol_H-M P-1
_cod_database_code 2011203
_cod_database_fobs_code 2011203

loop_
_symmetry_equiv_pos_as_xyz
'x, y, z'
'-x, -y, -z'

loop_
_atom_site_label
_atom_site_fract_x
_atom_site_fract_y
_atom_site_fract_z
_atom_site_U_iso_or_equiv
_atom_site_adp_type
_atom_site_calc_flag
_atom_site_refinement_flags
_atom_site_occupancy
_atom_site_disorder_assembly
_atom_site_disorder_group
_atom_site_type_symbol
Cd1 .0000 .0000 .0000 .02334(18) Uani d S 1 . . Cd
Cd2 .23094(7) -.43802(7) .44138(3) .02542(15) Uani d . 1 . . Cd
Br1 -.19458(11) .29096(11) .02279(6) .0431(2) Uani d . 1 . . Br
Br2 -.10841(10) -.27189(10) .44681(6) .0362(2) Uani d . 1 . . Br
Br3 .58513(10) -.64476(10) .41609(5) .03300(19) Uani d . 1 . . Br
N1 .2884(7) -.1805(7) .3157(3) .0187(11) Uani d . 1 . . N
N2 .1977(7) -.0043(7) .1460(3) .0188(11) Uani d . 1 . . N
N3 .2941(7) .1291(7) .2770(4) .0248(12) Uani d . 1 . . N
N4 .5083(7) -.0491(7) .2004(4) .0235(12) Uani d . 1 . . N
C1 .2605(9) -.0233(9) .3558(4) .0258(14) Uani d . 1 . . C
H1A .3392 -.0369 .4132 .080 Uiso d R 1 . . H
H1B .1404 -.0070 .3788 .080 Uiso d R 1 . . H
C2 .4719(8) -.2008(9) .2789(5) .0235(14) Uani d . 1 . . C
H2A .4931 -.3021 .2519 .080 Uiso d R 1 . . H
H2B .5523 -.2155 .3356 .080 Uiso d R 1 . . H
C3 .1679(8) -.1577(8) .2264(4) .0197(13) Uani d . 1 . . C
H3A .0469 -.1434 .2483 .080 Uiso d R 1 . . H
H3B .1852 -.2585 .1988 .080 Uiso d R 1 . . H
C4 .4778(9) .1030(9) .2435(5) .0287(15) Uani d . 1 . . C
H4A .5584 .0900 .2999 .080 Uiso d R 1 . . H
H4B .5006 .2027 .1923 .080 Uiso d R 1 . . H
C5 .3839(8) -.0262(9) .1142(4) .0239(14) Uani d . 1 . . C
H5A .4055 .0742 .0632 .080 Uiso d R 1 . . H
H5B .4044 -.1242 .0841 .080 Uiso d R 1 . . H
C6 .1737(9) .1481(8) .1898(4) .0243(14) Uani d . 1 . . C
H6A .0530 .1646 .2117 .080 Uiso d R 1 . . H
H6B .1937 .2483 .1382 .080 Uiso d R 1 . . H
O1W .1851(7) -.5399(6) .3011(3) .0309(11) Uani d . 1 . . O
H1WA .2082 -.6661 .2970 .080 Uiso d R 1 . . H
H1WB .0601 -.5648 .2914 .080 Uiso d R 1 . . H
O2W .1886(6) .1593(7) -.1054(3) .0368(12) Uani d . 1 . . O
H2WA .1897 .2597 -.1249 .080 Uiso d R 1 . . H
H2WB .1887 .1225 -.1597 .080 Uiso d R 1 . . H
O3W -.1538(7) -.5112(7) .2116(4) .0421(13) Uani d . 1 . . O
H3WA -.1330 -.4801 .1439 .080 Uiso d R 1 . . H
H3WB -.2595 -.5699 .2300 .080 Uiso d R 1 . . H

loop_
_atom_site_aniso_label
_atom_site_aniso_U_11
_atom_site_aniso_U_22
_atom_site_aniso_U_33
_atom_site_aniso_U_12
_atom_site_aniso_U_13
_atom_site_aniso_U_23
Cd1 .0218(4) .0251(4) .0232(3) -.0016(3) -.0004(2) -.0066(3)
Cd2 .0284(3) .0250(3) .0238(2) -.0087(2) -.00364(18) -.00442(19)
Br1 .0433(5) .0393(5) .0509(5) .0089(4) -.0098(3) -.0258(4)
Br2 .0270(4) .0315(4) .0459(4) -.0054(3) .0043(3) .0002(3)
Br3 .0347(4) .0340(4) .0324(3) -.0033(3) -.0088(3) -.0119(3)
N1 .020(3) .018(3) .019(2) -.004(2) -.0049(19) -.006(2)
N2 .019(3) .016(3) .020(2) .001(2) -.0007(19) -.004(2)
N3 .031(3) .021(3) .026(3) -.005(3) -.001(2) -.010(2)
N4 .017(3) .026(3) .028(3) -.002(2) -.002(2) -.009(2)
C1 .034(4) .025(4) .020(3) -.005(3) .000(2) -.006(3)
C2 .011(3) .025(4) .034(3) .001(3) -.005(2) -.007(3)
C3 .018(3) .023(3) .020(3) -.006(3) -.003(2) -.007(2)
C4 .028(4) .031(4) .032(3) -.011(3) -.004(3) -.012(3)
C5 .020(3) .027(4) .023(3) -.001(3) .000(2) -.004(3)
C6 .030(4) .017(3) .026(3) .000(3) -.004(2) -.005(3)
O1W .039(3) .020(3) .037(2) .002(2) -.012(2) -.014(2)
O2W .035(3) .029(3) .041(3) -.003(2) .010(2) .000(2)
O3W .042(3) .045(4) .041(3) -.001(3) -.003(2) -.016(3)

loop_
_atom_type_symbol
_atom_type_description
_atom_type_scat_dispersion_real
_atom_type_scat_dispersion_imag
_atom_type_scat_source
C C .0033 .0016 'International Tables Vol C Tables 4.2.6.8 and 6.1.1.4'
H H .0000 .0000 'International Tables Vol C Tables 4.2.6.8 and 6.1.1.4'
N N .0061 .0033 'International Tables Vol C Tables 4.2.6.8 and 6.1.1.4'
O O .0106 .0060 'International Tables Vol C Tables 4.2.6.8 and 6.1.1.4'
Br Br -.2901 2.4595 'International Tables Vol C Tables 4.2.6.8 and 6.1.1.4'
Cd Cd -.8075 1.2024 'International Tables Vol C Tables 4.2.6.8 and 6.1.1.4'

loop_
_geom_angle_atom_site_label_1
_geom_angle_atom_site_label_2
_geom_angle_atom_site_label_3
_geom_angle_site_symmetry_1
_geom_angle_site_symmetry_3
_geom_angle
_geom_angle_publ_flag
O2W Cd1 O2W . 2 180.0 ?
O2W Cd1 N2 . . 88.47(17) yes
O2W Cd1 N2 2 . 91.53(17) ?
O2W Cd1 N2 . 2 91.53(17) ?
O2W Cd1 N2 2 2 88.47(17) ?
N2 Cd1 N2 . 2 180.0 ?
O2W Cd1 Br1 . . 90.06(13) yes
O2W Cd1 Br1 2 . 89.94(13) ?
N2 Cd1 Br1 . . 91.75(13) yes
N2 Cd1 Br1 2 . 88.25(13) ?
O2W Cd1 Br1 . 2 89.94(13) ?
O2W Cd1 Br1 2 2 90.06(13) ?
N2 Cd1 Br1 . 2 88.25(13) ?
N2 Cd1 Br1 2 2 91.75(13) ?
Br1 Cd1 Br1 . 2 180.0 ?
O1W Cd2 N1 . . 83.48(17) yes
O1W Cd2 Br3 . 2_646 157.16(13) yes
N1 Cd2 Br3 . 2_646 91.96(12) yes
O1W Cd2 Br2 . 2_546 86.88(12) yes
N1 Cd2 Br2 . 2_546 167.46(11) yes
Br3 Cd2 Br2 2_646 2_546 99.99(4) yes
O1W Cd2 Br2 . . 96.00(13) yes
N1 Cd2 Br2 . . 85.88(13) yes
Br3 Cd2 Br2 2_646 . 106.02(4) yes
Br2 Cd2 Br2 2_546 . 87.17(4) yes
O1W Cd2 Br3 . . 76.72(13) yes
N1 Cd2 Br3 . . 95.03(13) yes
Br3 Cd2 Br3 2_646 . 81.43(4) ?
Br2 Cd2 Br3 2_546 . 90.53(4) ?
Br2 Cd2 Br3 . . 172.48(3) ?
Cd2 Br2 Cd2 2_546 . 92.83(4) ?
Cd2 Br3 Cd2 2_646 . 98.57(4) ?
C2 N1 C1 . . 108.5(5) ?
C2 N1 C3 . . 107.2(4) ?
C1 N1 C3 . . 109.0(5) ?
C2 N1 Cd2 . . 110.6(4) ?
C1 N1 Cd2 . . 112.8(3) ?
C3 N1 Cd2 . . 108.6(3) ?
C6 N2 C5 . . 107.0(5) ?
C6 N2 C3 . . 108.8(4) ?
C5 N2 C3 . . 108.3(5) ?
C6 N2 Cd1 . . 116.8(4) ?
C5 N2 Cd1 . . 109.1(3) ?
C3 N2 Cd1 . . 106.5(3) ?
C4 N3 C6 . . 108.9(5) ?
C4 N3 C1 . . 108.7(5) ?
C6 N3 C1 . . 109.1(5) ?
C4 N4 C5 . . 108.8(5) ?
C4 N4 C2 . . 108.7(5) ?
C5 N4 C2 . . 108.5(5) ?
N3 C1 N1 . . 110.9(5) ?
N4 C2 N1 . . 111.7(5) ?
N2 C3 N1 . . 111.5(5) ?
N4 C4 N3 . . 110.8(5) ?
N4 C5 N2 . . 111.7(5) ?
N3 C6 N2 . . 112.0(5) ?
Cd2 O1W N3 . 1_545 126.4(2) ?
Cd2 O1W O3W . . 122.6(2) ?
N3 O1W O3W 1_545 . 95.3(2) ?
Cd1 O2W O3W . 2 132.2(2) ?
O3W O2W Br1 2 2 167.6(2) ?
O1W O3W Br1 . 1_545 118.1(2) ?
O1W O3W Br3 . 1_455 103.18(17) ?
Br1 O3W Br3 1_545 1_455 113.62(16) ?

loop_
_geom_bond_atom_site_label_1
_geom_bond_atom_site_label_2
_geom_bond_site_symmetry_2
_geom_bond_distance
_geom_bond_publ_flag
Cd1 O2W . 2.294(4) yes
Cd1 O2W 2 2.294(4) ?
Cd1 N2 . 2.479(5) yes
Cd1 N2 2 2.479(5) ?
Cd1 Br1 . 2.6755(12) yes
Cd1 Br1 2 2.6755(12) ?
Cd2 O1W . 2.273(4) yes
Cd2 N1 . 2.433(5) yes
Cd2 Br3 2_646 2.6409(11) yes
Cd2 Br2 2_546 2.7287(13) yes
Cd2 Br2 . 2.7482(13) yes
Cd2 Br3 . 3.0270(14) yes
Br2 Cd2 2_546 2.7287(13) ?
Br3 Cd2 2_646 2.6409(11) ?
N1 C2 . 1.471(7) ?
N1 C1 . 1.475(8) ?
N1 C3 . 1.483(7) ?
N2 C6 . 1.467(8) ?
N2 C5 . 1.469(8) ?
N2 C3 . 1.479(7) ?
N3 C4 . 1.462(8) ?
N3 C6 . 1.465(8) ?
N3 C1 . 1.469(8) ?
N4 C4 . 1.460(9) ?
N4 C5 . 1.469(7) ?
N4 C2 . 1.469(8) ?
O1W N3 1_545 2.771(7) ?
O1W O3W . 2.812(7) ?
O2W O3W 2 2.837(7) ?
O3W Br1 1_545 3.332(5) ?
O3W Br3 1_455 3.415(5) ?
